data_2222929
loop_
_publ_author_name
'Asiri, Abdullah Mohamed'
'Khan, Salman A.'
'Ng, Seik Weng'

_publ_section_title
;Pyridinium
 5-[(1,3-diethyl-6-hydroxy-4-oxo-2-thioxo-1,2,3,4-tetrahydropyrimidin-5-yl)(2-methoxyphenyl)methyl]-1,3-diethyl-4,6-dioxo-2-thioxopyrimidin-5-ide
;
_journal_coeditor_code XU2549
_journal_issue 8
_journal_name_full 'Acta Crystallographica Section E'
_journal_page_first o1860
_journal_page_last o1861
_journal_paper_doi 10.1107/S160053680902618X
_journal_volume 65
_journal_year 2009
_chemical_formula_iupac 'C5 H6 N +, C24 H29 N4 O5 S2 -'
_chemical_formula_moiety 'C5 H6 N +, C24 H29 N4 O5 S2 -'
_chemical_formula_sum 'C29 H35 N5 O5 S2'
_chemical_formula_weight 597.74
_chemical_name_systematic
;
Pyridinium
5-[(1,3-diethyl-6-hydroxy-4-oxo-2-thioxo-1,2,3,4-tetrahydropyrimidin-5-yl)(2-
methoxyphenyl)methyl]-1,3-diethyl-4,6-dioxo-2-thioxopyrimidin-5-ide
;
_space_group_IT_number 14
_symmetry_cell_setting monoclinic
_symmetry_space_group_name_Hall '-P 2yn'
_symmetry_space_group_name_H-M 'P 1 21/n 1'
_atom_sites_solution_hydrogens geom
_atom_sites_solution_primary direct
_atom_sites_solution_secondary difmap
_audit_creation_method SHELXL-97
_cell_angle_alpha 90.00
_cell_angle_beta 90.3160(10)
_cell_angle_gamma 90.00
_cell_formula_units_Z 8
_cell_length_a 17.3713(3)
_cell_length_b 19.8285(3)
_cell_length_c 17.3969(2)
_cell_measurement_reflns_used 9952
_cell_measurement_temperature 140(2)
_cell_measurement_theta_max 28.3
_cell_measurement_theta_min 2.3
_cell_volume 5992.22(15)
_computing_cell_refinement 'SAINT (Bruker, 2008)'
_computing_data_collection 'APEX2 (Bruker, 2008)'
_computing_data_reduction 'SAINT (Bruker, 2008)'
_computing_molecular_graphics 'X-SEED (Barbour, 2001)'
_computing_publication_material 'publCIF (Westrip, 2009)'
_computing_structure_refinement 'SHELXL97 (Sheldrick, 2008)'
_computing_structure_solution 'SHELXS97 (Sheldrick, 2008)'
_diffrn_ambient_temperature 140(2)
_diffrn_measured_fraction_theta_full 0.972
_diffrn_measured_fraction_theta_max 0.972
_diffrn_measurement_device_type 'Bruker SMART APEX'
_diffrn_measurement_method \w
_diffrn_radiation_monochromator graphite
_diffrn_radiation_source 'fine-focus sealed tube'
_diffrn_radiation_type MoK\a
_diffrn_radiation_wavelength 0.71073
_diffrn_reflns_av_R_equivalents 0.0465
_diffrn_reflns_av_sigmaI/netI 0.0474
_diffrn_reflns_limit_h_max 20
_diffrn_reflns_limit_h_min -22
_diffrn_reflns_limit_k_max 25
_diffrn_reflns_limit_k_min -25
_diffrn_reflns_limit_l_max 22
_diffrn_reflns_limit_l_min -22
_diffrn_reflns_number 40346
_diffrn_reflns_theta_full 27.50
_diffrn_reflns_theta_max 27.50
_diffrn_reflns_theta_min 1.03
_diffrn_standards_decay_% 0
_diffrn_standards_interval_count 0
_diffrn_standards_interval_time 0
_diffrn_standards_number 0
_exptl_absorpt_coefficient_mu 0.224
_exptl_absorpt_correction_T_max 0.9671
_exptl_absorpt_correction_T_min 0.9256
_exptl_absorpt_correction_type multi-scan
_exptl_absorpt_process_details '(SADABS (Sheldrick, 1996)'
_exptl_crystal_colour Yellow
_exptl_crystal_density_diffrn 1.325
_exptl_crystal_density_method 'not measured'
_exptl_crystal_description Block
_exptl_crystal_F_000 2528
_exptl_crystal_size_max 0.35
_exptl_crystal_size_mid 0.25
_exptl_crystal_size_min 0.15
_refine_diff_density_max 0.961
_refine_diff_density_min -0.649
_refine_ls_extinction_method none
_refine_ls_goodness_of_fit_ref 1.016
_refine_ls_hydrogen_treatment constr
_refine_ls_matrix_type full
_refine_ls_number_parameters 762
_refine_ls_number_reflns 13375
_refine_ls_number_restraints 20
_refine_ls_restrained_S_all 1.019
_refine_ls_R_factor_all 0.0788
_refine_ls_R_factor_gt 0.0676
_refine_ls_shift/su_max 0.001
_refine_ls_shift/su_mean 0.001
_refine_ls_structure_factor_coef Fsqd
_refine_ls_weighting_details 'calc w=1/[\s^2^(Fo^2^)+(0.1371P)^2^+5.8594P] where P=(Fo^2^+2Fc^2^)/3'
_refine_ls_weighting_scheme calc
_refine_ls_wR_factor_gt 0.1933
_refine_ls_wR_factor_ref 0.2122
_reflns_number_gt 11615
_reflns_number_total 13375
_reflns_threshold_expression I>2\s(I)
_cod_data_source_file xu2549.cif
_cod_data_source_block I
_cod_depositor_comments
;
The following automatic conversions were performed:
'_symmetry_cell_setting' value 'Monoclinic' changed to 'monoclinic'
according to '/home/saulius/struct/CIF-dictionaries/cif_core.dic'
dictionary named 'cif_core.dic' version 2.4.1 from 2010-06-29.

Automatic conversion script
Id: cif_fix_enum 1527 2010-12-29 10:47:43Z saulius 

The following automatic conversions were performed:

'_symmetry_cell_setting' value 'Monoclinic' changed to 'monoclinic'
according to /home/saulius/struct/CIF-dictionaries/cif_core.dic
dictionary named 'cif_core.dic' version 2.4.1 from 2010-06-29.

Automatic conversion script
Id: cif_fix_values 1715 2011-07-08 13:25:40Z adriana 
;
_cod_original_sg_symbol_H-M 'P 21/n'
_cod_database_code 2222929
_cod_database_fobs_code 2222929

loop_
_symmetry_equiv_pos_as_xyz
'x, y, z'
'-x+1/2, y+1/2, -z+1/2'
'-x, -y, -z'
'x-1/2, -y-1/2, z-1/2'

loop_
_atom_site_type_symbol
_atom_site_label
_atom_site_fract_x
_atom_site_fract_y
_atom_site_fract_z
_atom_site_U_iso_or_equiv
_atom_site_adp_type
_atom_site_calc_flag
_atom_site_refinement_flags
_atom_site_occupancy
_atom_site_disorder_assembly
_atom_site_disorder_group
S S1 0.89771(8) 0.05444(5) 0.52087(6) 0.0463(3) Uani d . 1 . .
S S2 0.82015(11) 0.54186(6) 0.28660(8) 0.0731(5) Uani d . 1 . .
S S3 0.58599(8) 1.00100(5) 0.73444(7) 0.0494(3) Uani d . 1 . .
S S4 0.66510(8) 0.48083(5) 0.59111(7) 0.0499(3) Uani d . 1 . .
O O1 1.02160(16) 0.27848(12) 0.49436(13) 0.0314(5) Uani d . 1 . .
O O2 0.90126(16) 0.18218(12) 0.27730(13) 0.0311(5) Uani d . 1 . .
O O3 0.9696(2) 0.38554(15) 0.44929(16) 0.0530(9) Uani d . 1 . .
H H3 0.9894 0.3471 0.4535 0.080 Uiso calc R 1 . .
O O4 0.94268(19) 0.33612(14) 0.18598(14) 0.0397(7) Uani d . 1 . .
O O5 1.09713(18) 0.17784(14) 0.3064(2) 0.0463(7) Uani d . 1 . .
O O6 0.47753(17) 0.77199(13) 0.75929(14) 0.0337(6) Uani d . 1 . .
H H6 0.4818 0.7323 0.7430 0.051 Uiso calc R 1 . .
O O7 0.56297(19) 0.84240(13) 0.51601(15) 0.0394(6) Uani d . 1 . .
O O8 0.53137(17) 0.66121(13) 0.72942(14) 0.0346(6) Uani d . 1 . .
O O9 0.53358(17) 0.66864(13) 0.45855(14) 0.0344(6) Uani d . 1 . .
O O10 0.37221(17) 0.83328(13) 0.56120(17) 0.0367(6) Uani d . 1 . .
N N1 0.90240(18) 0.12805(14) 0.39263(16) 0.0267(6) Uani d . 1 . .
N N2 0.96084(19) 0.17596(14) 0.50060(15) 0.0285(6) Uani d . 1 . .
N N3 0.9043(3) 0.4538(2) 0.3675(2) 0.0652(15) Uani d . 1 B .
N N4 0.8902(2) 0.43076(15) 0.23793(17) 0.0341(7) Uani d . 1 . .
N N7 0.5287(2) 0.87620(15) 0.74018(17) 0.0321(7) Uani d . 1 . .
N N8 0.5688(2) 0.91224(15) 0.61993(18) 0.0324(7) Uani d . 1 . .
N N9 0.58764(19) 0.57995(14) 0.65831(17) 0.0300(6) Uani d . 1 . .
N N10 0.59868(19) 0.58880(14) 0.52586(16) 0.0289(6) Uani d . 1 . .
N N11 0.8163(2) 0.23051(15) 0.1576(2) 0.0446(9) Uani d D 1 . .
H H11 0.8513 0.2305 0.1943 0.053 Uiso calc R 1 . .
N N12 0.4054(4) 0.7341(3) 0.4035(3) 0.084(2) Uani d D 1 . .
H H12 0.4506 0.7154 0.4118 0.101 Uiso calc R 1 . .
C C1 1.0903(2) 0.29287(17) 0.33653(18) 0.0273(7) Uani d . 1 . .
C C2 1.1362(2) 0.23530(19) 0.3249(2) 0.0335(8) Uani d . 1 . .
C C3 1.2161(2) 0.2388(2) 0.3299(2) 0.0385(8) Uani d . 1 . .
H H3A 1.2463 0.1995 0.3219 0.046 Uiso calc R 1 . .
C C4 1.2516(2) 0.2999(2) 0.3467(2) 0.0429(9) Uani d . 1 . .
H H4 1.3061 0.3025 0.3504 0.051 Uiso calc R 1 . .
C C5 1.2076(3) 0.3568(2) 0.3579(2) 0.0423(9) Uani d . 1 . .
H H5 1.2317 0.3986 0.3695 0.051 Uiso calc R 1 . .
C C6 1.1281(2) 0.35302(18) 0.3523(2) 0.0339(8) Uani d . 1 . .
H H6A 1.0985 0.3928 0.3595 0.041 Uiso calc R 1 . .
C C7 1.1359(4) 0.1150(3) 0.3186(6) 0.093(3) Uani d . 1 . .
H H7A 1.0978 0.0791 0.3254 0.140 Uiso calc R 1 . .
H H7B 1.1683 0.1182 0.3648 0.140 Uiso calc R 1 . .
H H7C 1.1681 0.1047 0.2741 0.140 Uiso calc R 1 . .
C C8 1.0031(2) 0.28629(15) 0.32585(17) 0.0230(6) Uani d . 1 . .
H H8 0.9974 0.2653 0.2738 0.028 Uiso calc R 1 . .
C C9 0.9680(2) 0.23466(15) 0.37963(18) 0.0238(6) Uani d . 1 . .
C C10 0.9232(2) 0.18309(15) 0.34538(18) 0.0247(6) Uani d . 1 . .
C C11 0.9218(2) 0.12219(17) 0.46899(19) 0.0297(7) Uani d . 1 . .
C C12 0.9848(2) 0.23158(17) 0.45709(18) 0.0263(6) Uani d . 1 . .
C C13 0.8634(2) 0.07179(18) 0.3524(2) 0.0333(7) Uani d . 1 . .
H H13A 0.8271 0.0901 0.3135 0.040 Uiso calc R 1 . .
H H13B 0.8335 0.0450 0.3898 0.040 Uiso calc R 1 . .
C C14 0.9222(3) 0.02676(19) 0.3132(2) 0.0389(9) Uani d . 1 . .
H H14A 0.8955 -0.0102 0.2867 0.058 Uiso calc R 1 . .
H H14B 0.9575 0.0082 0.3519 0.058 Uiso calc R 1 . .
H H14C 0.9513 0.0533 0.2758 0.058 Uiso calc R 1 . .
C C15 0.9865(3) 0.1733(2) 0.5822(2) 0.0409(9) Uani d . 1 . .
H H15A 0.9481 0.1482 0.6128 0.049 Uiso calc R 1 . .
H H15B 0.9898 0.2197 0.6030 0.049 Uiso calc R 1 . .
C C16 1.0634(3) 0.1396(2) 0.5901(3) 0.0474(10) Uani d . 1 . .
H H16A 1.0792 0.1396 0.6442 0.071 Uiso calc R 1 . .
H H16B 1.1015 0.1642 0.5596 0.071 Uiso calc R 1 . .
H H16C 1.0597 0.0931 0.5716 0.071 Uiso calc R 1 . .
C C17 0.9605(2) 0.35256(16) 0.31862(18) 0.0250(6) Uani d . 1 . .
C C18 0.9464(3) 0.39456(19) 0.3793(2) 0.0406(10) Uani d . 1 . .
C C19 0.8739(3) 0.4722(2) 0.2978(3) 0.0475(11) Uani d . 1 . .
C C20 0.9334(2) 0.37039(17) 0.24468(19) 0.0283(7) Uani d . 1 . .
C C21 0.9036(4) 0.5027(3) 0.4319(3) 0.0679(16) Uani d D 1 . .
H H21A 0.9492 0.4981 0.4658 0.081 Uiso calc PR 0.85 A 1
H H21B 0.8990 0.5499 0.4138 0.081 Uiso calc PR 0.85 A 1
H H21C 0.9521 0.4880 0.4568 0.081 Uiso calc PR 0.15 A 2
H H21D 0.9191 0.5429 0.4019 0.081 Uiso calc PR 0.15 A 2
C C22 0.8332(4) 0.4788(4) 0.4685(6) 0.082(2) Uani d PDU 0.85 B 1
H H22A 0.8187 0.5100 0.5097 0.122 Uiso calc PR 0.85 B 1
H H22B 0.8421 0.4338 0.4902 0.122 Uiso calc PR 0.85 B 1
H H22C 0.7917 0.4765 0.4303 0.122 Uiso calc PR 0.85 B 1
C C22' 0.8718(16) 0.5387(14) 0.4979(12) 0.056(7) Uani d PDU 0.15 B 2
H H22D 0.8471 0.5065 0.5326 0.084 Uiso calc PR 0.15 B 2
H H22E 0.8337 0.5717 0.4800 0.084 Uiso calc PR 0.15 B 2
H H22F 0.9133 0.5622 0.5254 0.084 Uiso calc PR 0.15 B 2
C C23 0.8631(3) 0.4488(2) 0.1597(2) 0.0528(12) Uani d . 1 . .
H H23A 0.8977 0.4281 0.1213 0.063 Uiso calc R 1 . .
H H23B 0.8656 0.4983 0.1533 0.063 Uiso calc R 1 . .
C C24 0.7825(4) 0.4255(3) 0.1447(3) 0.0718(19) Uani d . 1 . .
H H24A 0.7685 0.4349 0.0911 0.108 Uiso calc R 1 . .
H H24B 0.7472 0.4495 0.1789 0.108 Uiso calc R 1 . .
H H24C 0.7789 0.3769 0.1544 0.108 Uiso calc R 1 . .
C C25 0.3964(2) 0.72617(16) 0.61215(19) 0.0274(6) Uani d . 1 . .
C C26 0.3433(2) 0.77706(17) 0.5956(2) 0.0307(7) Uani d . 1 . .
C C27 0.2648(3) 0.7681(2) 0.6107(3) 0.0415(9) Uani d . 1 . .
H H27 0.2292 0.8034 0.6006 0.050 Uiso calc R 1 . .
C C28 0.2396(3) 0.7076(2) 0.6406(3) 0.0476(10) Uani d . 1 . .
H H28 0.1864 0.7014 0.6508 0.057 Uiso calc R 1 . .
C C29 0.2903(3) 0.6565(2) 0.6557(3) 0.0465(10) Uani d . 1 . .
H H29 0.2723 0.6148 0.6755 0.056 Uiso calc R 1 . .
C C30 0.3692(2) 0.66590(19) 0.6417(2) 0.0368(8) Uani d . 1 . .
H H30 0.4044 0.6304 0.6527 0.044 Uiso calc R 1 . .
C C31 0.3244(3) 0.8913(2) 0.5552(3) 0.0462(10) Uani d . 1 . .
H H31A 0.3549 0.9294 0.5364 0.069 Uiso calc R 1 . .
H H31B 0.3035 0.9022 0.6059 0.069 Uiso calc R 1 . .
H H31C 0.2821 0.8822 0.5193 0.069 Uiso calc R 1 . .
C C32 0.4807(2) 0.73835(15) 0.59246(18) 0.0247(6) Uani d . 1 . .
H H32 0.4795 0.7512 0.5369 0.030 Uiso calc R 1 . .
C C33 0.5154(2) 0.80019(16) 0.63262(19) 0.0264(6) Uani d . 1 . .
C C34 0.5065(2) 0.81388(17) 0.7090(2) 0.0282(7) Uani d . 1 . .
C C35 0.5592(2) 0.92679(18) 0.6963(2) 0.0336(8) Uani d . 1 . .
C C36 0.5499(2) 0.84948(16) 0.5848(2) 0.0291(7) Uani d . 1 . .
C C37 0.5267(3) 0.8834(2) 0.8252(2) 0.0442(10) Uani d . 1 . .
H H37A 0.4827 0.8576 0.8459 0.053 Uiso calc R 1 . .
H H37B 0.5194 0.9315 0.8388 0.053 Uiso calc R 1 . .
C C38 0.6009(3) 0.8578(3) 0.8608(2) 0.0582(13) Uani d . 1 . .
H H38A 0.5989 0.8635 0.9168 0.087 Uiso calc R 1 . .
H H38B 0.6444 0.8835 0.8404 0.087 Uiso calc R 1 . .
H H38C 0.6074 0.8100 0.8485 0.087 Uiso calc R 1 . .
C C39 0.6062(3) 0.96227(18) 0.5699(2) 0.0397(9) Uani d . 1 . .
H H39A 0.5914 1.0083 0.5862 0.048 Uiso calc R 1 . .
H H39B 0.5886 0.9558 0.5162 0.048 Uiso calc R 1 . .
C C40 0.6927(3) 0.9547(2) 0.5743(3) 0.0515(11) Uani d . 1 . .
H H40A 0.7170 0.9893 0.5423 0.077 Uiso calc R 1 . .
H H40B 0.7073 0.9099 0.5556 0.077 Uiso calc R 1 . .
H H40C 0.7098 0.9600 0.6277 0.077 Uiso calc R 1 . .
C C41 0.52967(19) 0.67496(16) 0.59453(19) 0.0252(6) Uani d . 1 . .
C C42 0.5485(2) 0.64163(16) 0.6621(2) 0.0273(7) Uani d . 1 . .
C C43 0.6146(2) 0.55326(16) 0.5918(2) 0.0316(7) Uani d . 1 . .
C C44 0.5510(2) 0.64639(16) 0.52333(19) 0.0278(7) Uani d . 1 . .
C C45 0.5976(3) 0.54224(18) 0.7313(2) 0.0370(8) Uani d . 1 . .
H H45A 0.5955 0.4933 0.7203 0.044 Uiso calc R 1 . .
H H45B 0.5541 0.5531 0.7658 0.044 Uiso calc R 1 . .
C C46 0.6722(3) 0.5579(2) 0.7726(2) 0.0418(9) Uani d . 1 . .
H H46A 0.6724 0.5360 0.8231 0.063 Uiso calc R 1 . .
H H46B 0.6772 0.6068 0.7791 0.063 Uiso calc R 1 . .
H H46C 0.7155 0.5411 0.7422 0.063 Uiso calc R 1 . .
C C47 0.6276(3) 0.56422(19) 0.4514(2) 0.0386(9) Uani d . 1 . .
H H47A 0.6781 0.5420 0.4595 0.046 Uiso calc R 1 . .
H H47B 0.6356 0.6031 0.4167 0.046 Uiso calc R 1 . .
C C48 0.5727(4) 0.5146(2) 0.4132(3) 0.0545(13) Uani d . 1 . .
H H48A 0.5943 0.4997 0.3642 0.082 Uiso calc R 1 . .
H H48B 0.5230 0.5366 0.4040 0.082 Uiso calc R 1 . .
H H48C 0.5654 0.4755 0.4469 0.082 Uiso calc R 1 . .
C C49 0.7469(4) 0.20668(18) 0.1732(3) 0.0599(15) Uani d D 1 . .
H H49 0.7353 0.1905 0.2232 0.072 Uiso calc R 1 . .
C C50 0.6911(3) 0.2057(2) 0.1152(3) 0.0561(12) Uani d D 1 . .
H H50 0.6409 0.1890 0.1254 0.067 Uiso calc R 1 . .
C C51 0.7094(3) 0.22889(19) 0.0435(3) 0.0438(10) Uani d D 1 . .
H H51 0.6723 0.2281 0.0032 0.053 Uiso calc R 1 . .
C C52 0.7817(3) 0.2532(2) 0.0305(2) 0.0426(9) Uani d D 1 . .
H H52 0.7950 0.2693 -0.0191 0.051 Uiso calc R 1 . .
C C53 0.8354(3) 0.25457(19) 0.0886(2) 0.0406(9) Uani d D 1 . .
H H53 0.8854 0.2723 0.0799 0.049 Uiso calc R 1 . .
C C54 0.3430(5) 0.7006(3) 0.4243(4) 0.100(3) Uani d D 1 . .
H H54 0.3471 0.6573 0.4472 0.120 Uiso calc R 1 . .
C C55 0.2742(5) 0.7290(4) 0.4123(4) 0.099(3) Uani d D 1 . .
H H55 0.2288 0.7057 0.4271 0.119 Uiso calc R 1 . .
C C56 0.2688(4) 0.7902(4) 0.3796(3) 0.089(2) Uani d D 1 . .
H H56 0.2193 0.8092 0.3710 0.107 Uiso calc R 1 . .
C C57 0.3338(4) 0.8264(3) 0.3579(3) 0.0691(17) Uani d D 1 . .
H H57 0.3298 0.8701 0.3359 0.083 Uiso calc R 1 . .
C C58 0.4028(3) 0.7964(3) 0.3698(3) 0.0607(13) Uani d D 1 . .
H H58 0.4490 0.8184 0.3549 0.073 Uiso calc R 1 . .

loop_
_atom_site_aniso_label
_atom_site_aniso_U_11
_atom_site_aniso_U_22
_atom_site_aniso_U_33
_atom_site_aniso_U_12
_atom_site_aniso_U_13
_atom_site_aniso_U_23
S1 0.0661(7) 0.0383(5) 0.0346(5) -0.0118(5) 0.0028(5) 0.0155(4)
S2 0.1245(13) 0.0392(6) 0.0553(7) 0.0464(7) -0.0402(8) -0.0121(5)
S3 0.0697(8) 0.0273(4) 0.0513(6) -0.0118(5) 0.0103(5) -0.0147(4)
S4 0.0762(8) 0.0233(4) 0.0501(6) 0.0137(5) -0.0059(6) -0.0046(4)
O1 0.0467(15) 0.0252(11) 0.0223(11) 0.0039(10) -0.0068(10) 0.0003(9)
O2 0.0456(15) 0.0245(11) 0.0232(11) -0.0016(10) -0.0073(10) 0.0018(8)
O3 0.096(3) 0.0389(15) 0.0241(12) 0.0336(17) -0.0160(14) -0.0062(11)
O4 0.0601(19) 0.0378(14) 0.0212(11) 0.0146(13) -0.0043(11) 0.0023(10)
O5 0.0366(15) 0.0339(14) 0.068(2) 0.0064(12) -0.0075(14) -0.0204(13)
O6 0.0484(16) 0.0261(12) 0.0268(11) -0.0051(11) 0.0065(11) -0.0014(9)
O7 0.0605(18) 0.0311(13) 0.0268(12) -0.0067(12) 0.0094(12) -0.0013(10)
O8 0.0502(16) 0.0310(12) 0.0225(11) 0.0045(11) 0.0012(11) 0.0015(9)
O9 0.0462(16) 0.0299(12) 0.0271(12) 0.0037(11) -0.0029(11) -0.0037(9)
O10 0.0408(15) 0.0279(12) 0.0415(15) 0.0048(11) 0.0033(11) 0.0064(10)
N1 0.0329(15) 0.0221(12) 0.0251(13) 0.0022(11) -0.0009(11) 0.0032(10)
N2 0.0409(17) 0.0268(13) 0.0177(12) 0.0037(12) 0.0009(11) 0.0038(10)
N3 0.119(4) 0.045(2) 0.0319(18) 0.047(2) -0.023(2) -0.0119(15)
N4 0.0509(19) 0.0251(13) 0.0263(14) 0.0072(13) -0.0088(13) 0.0046(11)
N7 0.0443(18) 0.0262(14) 0.0260(14) -0.0064(13) 0.0052(13) -0.0079(11)
N8 0.0421(18) 0.0213(13) 0.0339(15) -0.0045(12) 0.0026(13) -0.0001(11)
N9 0.0384(16) 0.0208(12) 0.0307(14) -0.0031(12) -0.0032(12) 0.0038(11)
N10 0.0379(16) 0.0214(12) 0.0275(13) -0.0010(12) 0.0013(12) -0.0029(10)
N11 0.061(2) 0.0288(16) 0.0438(19) 0.0070(16) -0.0219(17) -0.0060(13)
N12 0.091(4) 0.079(4) 0.082(4) 0.052(3) -0.039(3) -0.038(3)
C1 0.0353(18) 0.0274(15) 0.0192(13) -0.0009(14) -0.0025(13) 0.0035(11)
C2 0.039(2) 0.0337(18) 0.0274(16) 0.0002(16) -0.0041(14) -0.0029(13)
C3 0.0320(19) 0.045(2) 0.0382(19) 0.0049(17) -0.0013(15) 0.0013(16)
C4 0.034(2) 0.055(2) 0.039(2) -0.0089(18) -0.0046(17) 0.0127(18)
C5 0.047(2) 0.038(2) 0.041(2) -0.0144(18) -0.0060(18) 0.0092(16)
C6 0.044(2) 0.0246(16) 0.0327(17) -0.0030(15) -0.0035(15) 0.0066(13)
C7 0.065(4) 0.041(3) 0.172(8) 0.017(3) -0.026(4) -0.039(4)
C8 0.0313(17) 0.0192(14) 0.0184(13) 0.0021(12) -0.0027(12) 0.0019(10)
C9 0.0311(17) 0.0180(13) 0.0225(14) 0.0028(12) -0.0005(12) 0.0036(11)
C10 0.0297(16) 0.0211(14) 0.0232(14) 0.0044(12) 0.0008(12) 0.0031(11)
C11 0.0379(19) 0.0270(15) 0.0241(15) 0.0031(14) 0.0049(13) 0.0048(12)
C12 0.0325(17) 0.0248(15) 0.0218(14) 0.0049(13) 0.0008(12) 0.0011(11)
C13 0.041(2) 0.0240(15) 0.0353(18) -0.0060(14) -0.0004(15) 0.0011(13)
C14 0.052(2) 0.0257(17) 0.039(2) -0.0021(16) 0.0042(17) -0.0019(14)
C15 0.068(3) 0.0378(19) 0.0172(14) 0.0006(19) -0.0033(16) 0.0067(13)
C16 0.067(3) 0.037(2) 0.037(2) 0.000(2) -0.016(2) 0.0117(17)
C17 0.0329(17) 0.0201(14) 0.0220(14) 0.0020(13) -0.0044(12) 0.0029(11)
C18 0.065(3) 0.0295(18) 0.0269(17) 0.0176(18) -0.0107(17) -0.0022(13)
C19 0.076(3) 0.0266(17) 0.040(2) 0.0196(19) -0.019(2) -0.0036(15)
C20 0.0382(19) 0.0224(15) 0.0242(15) 0.0027(13) 0.0009(13) 0.0042(12)
C21 0.092(4) 0.061(3) 0.051(3) 0.021(3) -0.009(3) -0.007(2)
C22 0.061(4) 0.062(4) 0.122(6) 0.004(3) -0.022(4) 0.036(4)
C22' 0.050(10) 0.047(10) 0.070(11) -0.015(8) -0.033(8) 0.018(8)
C23 0.085(4) 0.044(2) 0.0287(19) 0.024(2) -0.009(2) 0.0094(16)
C24 0.103(5) 0.058(3) 0.054(3) 0.044(3) -0.047(3) -0.022(2)
C25 0.0302(17) 0.0253(15) 0.0266(15) -0.0026(13) 0.0019(13) -0.0035(11)
C26 0.0344(18) 0.0272(16) 0.0305(16) -0.0025(14) 0.0019(14) -0.0040(13)
C27 0.037(2) 0.0348(19) 0.053(2) 0.0056(16) 0.0042(18) -0.0061(17)
C28 0.032(2) 0.043(2) 0.068(3) -0.0055(17) 0.011(2) -0.006(2)
C29 0.042(2) 0.036(2) 0.062(3) -0.0127(18) 0.006(2) 0.0050(19)
C30 0.039(2) 0.0252(16) 0.046(2) -0.0035(15) 0.0031(17) -0.0004(15)
C31 0.053(3) 0.0295(19) 0.056(2) 0.0086(18) 0.003(2) -0.0013(17)
C32 0.0327(17) 0.0197(13) 0.0218(13) -0.0017(12) -0.0009(12) -0.0008(11)
C33 0.0327(17) 0.0211(14) 0.0255(15) -0.0011(13) 0.0006(13) -0.0004(11)
C34 0.0341(18) 0.0240(15) 0.0265(15) -0.0019(13) 0.0010(13) -0.0021(12)
C35 0.040(2) 0.0231(15) 0.0375(19) -0.0006(14) 0.0035(15) -0.0054(13)
C36 0.0343(17) 0.0222(14) 0.0309(16) -0.0004(13) 0.0031(14) -0.0022(13)
C37 0.062(3) 0.042(2) 0.0286(18) -0.013(2) 0.0146(18) -0.0141(15)
C38 0.064(3) 0.084(4) 0.0262(18) -0.021(3) -0.005(2) -0.006(2)
C39 0.054(2) 0.0221(16) 0.043(2) -0.0058(16) 0.0038(18) 0.0031(14)
C40 0.060(3) 0.039(2) 0.055(3) -0.008(2) 0.007(2) 0.0080(19)
C41 0.0299(17) 0.0216(14) 0.0243(14) -0.0011(12) 0.0011(12) -0.0023(11)
C42 0.0322(17) 0.0213(14) 0.0285(15) -0.0031(13) 0.0004(13) -0.0010(12)
C43 0.0380(19) 0.0187(14) 0.0380(18) -0.0005(13) -0.0047(15) -0.0018(13)
C44 0.0356(18) 0.0215(14) 0.0264(15) -0.0047(13) -0.0007(13) -0.0033(12)
C45 0.050(2) 0.0265(16) 0.0343(18) -0.0021(16) -0.0004(17) 0.0104(14)
C46 0.052(2) 0.041(2) 0.0321(18) 0.0006(18) -0.0065(17) 0.0075(15)
C47 0.053(2) 0.0277(17) 0.0350(18) 0.0056(16) 0.0085(17) -0.0076(14)
C48 0.093(4) 0.035(2) 0.035(2) -0.005(2) -0.001(2) -0.0122(17)
C49 0.106(5) 0.036(2) 0.038(2) -0.018(3) -0.007(3) 0.0108(18)
C50 0.055(3) 0.054(3) 0.059(3) -0.027(2) 0.002(2) 0.004(2)
C51 0.053(3) 0.0336(19) 0.044(2) -0.0022(18) -0.0179(19) 0.0011(16)
C52 0.060(3) 0.0358(19) 0.0323(18) 0.0000(19) 0.0007(18) -0.0041(15)
C53 0.044(2) 0.0368(19) 0.041(2) 0.0002(17) 0.0016(18) -0.0145(16)
C54 0.127(7) 0.051(3) 0.122(7) -0.003(4) -0.070(6) -0.022(4)
C55 0.098(6) 0.118(7) 0.081(5) -0.023(5) -0.042(4) 0.022(5)
C56 0.056(4) 0.142(7) 0.069(4) 0.038(4) -0.008(3) 0.032(4)
C57 0.092(4) 0.083(4) 0.032(2) 0.030(4) -0.002(3) 0.011(2)
C58 0.052(3) 0.086(4) 0.044(2) -0.001(3) 0.000(2) -0.012(2)

loop_
_atom_type_symbol
_atom_type_description
_atom_type_scat_dispersion_real
_atom_type_scat_dispersion_imag
_atom_type_scat_source
C C 0.0033 0.0016 'International Tables Vol C Tables 4.2.6.8 and 6.1.1.4'
H H 0.0000 0.0000 'International Tables Vol C Tables 4.2.6.8 and 6.1.1.4'
N N 0.0061 0.0033 'International Tables Vol C Tables 4.2.6.8 and 6.1.1.4'
O O 0.0106 0.0060 'International Tables Vol C Tables 4.2.6.8 and 6.1.1.4'
S S 0.1246 0.1234 'International Tables Vol C Tables 4.2.6.8 and 6.1.1.4'

loop_
_geom_angle_atom_site_label_1
_geom_angle_atom_site_label_2
_geom_angle_atom_site_label_3
_geom_angle_site_symmetry_1
_geom_angle_site_symmetry_3
_geom_angle
_geom_angle_publ_flag
C18 O3 H3 . . 109.5 ?
C2 O5 C7 . . 117.3(4) ?
C34 O6 H6 . . 109.5 ?
C26 O10 C31 . . 118.5(3) ?
C11 N1 C10 . . 124.4(3) ?
C11 N1 C13 . . 120.2(3) ?
C10 N1 C13 . . 115.1(3) ?
C11 N2 C12 . . 122.7(3) ?
C11 N2 C15 . . 119.9(3) ?
C12 N2 C15 . . 117.1(3) ?
C19 N3 C18 . . 123.5(3) ?
C19 N3 C21 . . 119.3(4) ?
C18 N3 C21 . . 116.5(4) ?
C19 N4 C20 . . 124.0(3) ?
C19 N4 C23 . . 119.5(3) ?
C20 N4 C23 . . 116.4(3) ?
C35 N7 C34 . . 122.5(3) ?
C35 N7 C37 . . 119.7(3) ?
C34 N7 C37 . . 117.5(3) ?
C35 N8 C36 . . 124.8(3) ?
C35 N8 C39 . . 119.2(3) ?
C36 N8 C39 . . 115.9(3) ?
C43 N9 C42 . . 123.3(3) ?
C43 N9 C45 . . 119.6(3) ?
C42 N9 C45 . . 117.0(3) ?
C43 N10 C44 . . 123.8(3) ?
C43 N10 C47 . . 119.7(3) ?
C44 N10 C47 . . 116.3(3) ?
C49 N11 C53 . . 122.9(4) ?
C49 N11 H11 . . 118.5 ?
C53 N11 H11 . . 118.5 ?
C54 N12 C58 . . 123.1(6) ?
C54 N12 H12 . . 118.5 ?
C58 N12 H12 . . 118.5 ?
C6 C1 C2 . . 117.2(3) ?
C6 C1 C8 . . 124.3(3) ?
C2 C1 C8 . . 118.3(3) ?
O5 C2 C3 . . 123.4(4) ?
O5 C2 C1 . . 115.5(3) ?
C3 C2 C1 . . 121.1(4) ?
C4 C3 C2 . . 119.9(4) ?
C4 C3 H3A . . 120.1 ?
C2 C3 H3A . . 120.1 ?
C5 C4 C3 . . 119.8(4) ?
C5 C4 H4 . . 120.1 ?
C3 C4 H4 . . 120.1 ?
C4 C5 C6 . . 120.0(4) ?
C4 C5 H5 . . 120.0 ?
C6 C5 H5 . . 120.0 ?
C5 C6 C1 . . 122.0(4) ?
C5 C6 H6A . . 119.0 ?
C1 C6 H6A . . 119.0 ?
O5 C7 H7A . . 109.5 ?
O5 C7 H7B . . 109.5 ?
H7A C7 H7B . . 109.5 ?
O5 C7 H7C . . 109.5 ?
H7A C7 H7C . . 109.5 ?
H7B C7 H7C . . 109.5 ?
C17 C8 C9 . . 116.0(3) ?
C17 C8 C1 . . 114.8(3) ?
C9 C8 C1 . . 112.6(3) ?
C17 C8 H8 . . 103.8 ?
C9 C8 H8 . . 103.8 ?
C1 C8 H8 . . 103.8 ?
C12 C9 C10 . . 119.5(3) ?
C12 C9 C8 . . 123.3(3) ?
C10 C9 C8 . . 116.7(3) ?
O2 C10 C9 . . 125.3(3) ?
O2 C10 N1 . . 117.7(3) ?
C9 C10 N1 . . 117.1(3) ?
N1 C11 N2 . . 116.0(3) ?
N1 C11 S1 . . 121.9(3) ?
N2 C11 S1 . . 122.0(3) ?
O1 C12 C9 . . 123.8(3) ?
O1 C12 N2 . . 116.1(3) ?
C9 C12 N2 . . 120.0(3) ?
N1 C13 C14 . . 110.4(3) ?
N1 C13 H13A . . 109.6 ?
C14 C13 H13A . . 109.6 ?
N1 C13 H13B . . 109.6 ?
C14 C13 H13B . . 109.6 ?
H13A C13 H13B . . 108.1 ?
C13 C14 H14A . . 109.5 ?
C13 C14 H14B . . 109.5 ?
H14A C14 H14B . . 109.5 ?
C13 C14 H14C . . 109.5 ?
H14A C14 H14C . . 109.5 ?
H14B C14 H14C . . 109.5 ?
N2 C15 C16 . . 111.4(3) ?
N2 C15 H15A . . 109.3 ?
C16 C15 H15A . . 109.3 ?
N2 C15 H15B . . 109.3 ?
C16 C15 H15B . . 109.3 ?
H15A C15 H15B . . 108.0 ?
C15 C16 H16A . . 109.5 ?
C15 C16 H16B . . 109.5 ?
H16A C16 H16B . . 109.5 ?
C15 C16 H16C . . 109.5 ?
H16A C16 H16C . . 109.5 ?
H16B C16 H16C . . 109.5 ?
C18 C17 C20 . . 119.3(3) ?
C18 C17 C8 . . 123.7(3) ?
C20 C17 C8 . . 117.0(3) ?
O3 C18 C17 . . 125.9(3) ?
O3 C18 N3 . . 114.4(3) ?
C17 C18 N3 . . 119.7(3) ?
N4 C19 N3 . . 115.9(3) ?
N4 C19 S2 . . 121.8(3) ?
N3 C19 S2 . . 122.3(3) ?
O4 C20 C17 . . 124.7(3) ?
O4 C20 N4 . . 117.8(3) ?
C17 C20 N4 . . 117.4(3) ?
C22 C21 C22' . . 59.7(13) ?
C22 C21 N3 . . 97.3(6) ?
C22' C21 N3 . . 156.6(13) ?
C22 C21 H21A . . 112.3 ?
C22' C21 H21A . . 83.2 ?
N3 C21 H21A . . 112.3 ?
C22 C21 H21B . . 112.3 ?
C22' C21 H21B . . 76.0 ?
N3 C21 H21B . . 112.3 ?
H21A C21 H21B . . 109.9 ?
C22 C21 H21C . . 115.2 ?
C22' C21 H21C . . 97.2 ?
N3 C21 H21C . . 97.2 ?
H21B C21 H21C . . 119.0 ?
C22 C21 H21D . . 136.2 ?
H21C C21 H21D . . 103.6 ?
C21 C22 H22A . . 109.5 ?
C21 C22 H22B . . 109.5 ?
C21 C22 H22C . . 109.5 ?
C21 C22' H22D . . 109.5 ?
C21 C22' H22E . . 109.5 ?
H22D C22' H22E . . 109.5 ?
C21 C22' H22F . . 109.5 ?
H22D C22' H22F . . 109.5 ?
H22E C22' H22F . . 109.5 ?
N4 C23 C24 . . 112.3(4) ?
N4 C23 H23A . . 109.2 ?
C24 C23 H23A . . 109.2 ?
N4 C23 H23B . . 109.2 ?
C24 C23 H23B . . 109.2 ?
H23A C23 H23B . . 107.9 ?
C23 C24 H24A . . 109.5 ?
C23 C24 H24B . . 109.5 ?
H24A C24 H24B . . 109.5 ?
C23 C24 H24C . . 109.5 ?
H24A C24 H24C . . 109.5 ?
H24B C24 H24C . . 109.5 ?
C30 C25 C26 . . 118.3(3) ?
C30 C25 C32 . . 123.4(3) ?
C26 C25 C32 . . 118.3(3) ?
O10 C26 C25 . . 115.9(3) ?
O10 C26 C27 . . 123.2(4) ?
C25 C26 C27 . . 120.8(3) ?
C28 C27 C26 . . 119.5(4) ?
C28 C27 H27 . . 120.3 ?
C26 C27 H27 . . 120.3 ?
C29 C28 C27 . . 120.8(4) ?
C29 C28 H28 . . 119.6 ?
C27 C28 H28 . . 119.6 ?
C28 C29 C30 . . 119.7(4) ?
C28 C29 H29 . . 120.2 ?
C30 C29 H29 . . 120.2 ?
C25 C30 C29 . . 120.9(4) ?
C25 C30 H30 . . 119.5 ?
C29 C30 H30 . . 119.5 ?
O10 C31 H31A . . 109.5 ?
O10 C31 H31B . . 109.5 ?
H31A C31 H31B . . 109.5 ?
O10 C31 H31C . . 109.5 ?
H31A C31 H31C . . 109.5 ?
H31B C31 H31C . . 109.5 ?
C41 C32 C25 . . 113.7(3) ?
C41 C32 C33 . . 115.6(3) ?
C25 C32 C33 . . 113.6(3) ?
C41 C32 H32 . . 104.1 ?
C25 C32 H32 . . 104.1 ?
C33 C32 H32 . . 104.1 ?
C34 C33 C36 . . 119.0(3) ?
C34 C33 C32 . . 123.8(3) ?
C36 C33 C32 . . 116.7(3) ?
O6 C34 C33 . . 124.7(3) ?
O6 C34 N7 . . 114.0(3) ?
C33 C34 N7 . . 121.2(3) ?
N7 C35 N8 . . 115.8(3) ?
N7 C35 S3 . . 122.0(3) ?
N8 C35 S3 . . 122.2(3) ?
O7 C36 C33 . . 125.0(3) ?
O7 C36 N8 . . 118.4(3) ?
C33 C36 N8 . . 116.6(3) ?
N7 C37 C38 . . 110.5(4) ?
N7 C37 H37A . . 109.5 ?
C38 C37 H37A . . 109.5 ?
N7 C37 H37B . . 109.5 ?
C38 C37 H37B . . 109.5 ?
H37A C37 H37B . . 108.1 ?
C37 C38 H38A . . 109.5 ?
C37 C38 H38B . . 109.5 ?
H38A C38 H38B . . 109.5 ?
C37 C38 H38C . . 109.5 ?
H38A C38 H38C . . 109.5 ?
H38B C38 H38C . . 109.5 ?
N8 C39 C40 . . 110.1(3) ?
N8 C39 H39A . . 109.6 ?
C40 C39 H39A . . 109.6 ?
N8 C39 H39B . . 109.6 ?
C40 C39 H39B . . 109.6 ?
H39A C39 H39B . . 108.1 ?
C39 C40 H40A . . 109.5 ?
C39 C40 H40B . . 109.5 ?
H40A C40 H40B . . 109.5 ?
C39 C40 H40C . . 109.5 ?
H40A C40 H40C . . 109.5 ?
H40B C40 H40C . . 109.5 ?
C42 C41 C44 . . 119.3(3) ?
C42 C41 C32 . . 123.0(3) ?
C44 C41 C32 . . 117.4(3) ?
O8 C42 C41 . . 125.5(3) ?
O8 C42 N9 . . 115.2(3) ?
C41 C42 N9 . . 119.3(3) ?
N9 C43 N10 . . 116.3(3) ?
N9 C43 S4 . . 121.4(3) ?
N10 C43 S4 . . 122.3(3) ?
O9 C44 N10 . . 117.0(3) ?
O9 C44 C41 . . 126.0(3) ?
N10 C44 C41 . . 117.0(3) ?
N9 C45 C46 . . 113.5(3) ?
N9 C45 H45A . . 108.9 ?
C46 C45 H45A . . 108.9 ?
N9 C45 H45B . . 108.9 ?
C46 C45 H45B . . 108.9 ?
H45A C45 H45B . . 107.7 ?
C45 C46 H46A . . 109.5 ?
C45 C46 H46B . . 109.5 ?
H46A C46 H46B . . 109.5 ?
C45 C46 H46C . . 109.5 ?
H46A C46 H46C . . 109.5 ?
H46B C46 H46C . . 109.5 ?
N10 C47 C48 . . 112.4(4) ?
N10 C47 H47A . . 109.1 ?
C48 C47 H47A . . 109.1 ?
N10 C47 H47B . . 109.1 ?
C48 C47 H47B . . 109.1 ?
H47A C47 H47B . . 107.9 ?
C47 C48 H48A . . 109.5 ?
C47 C48 H48B . . 109.5 ?
H48A C48 H48B . . 109.5 ?
C47 C48 H48C . . 109.5 ?
H48A C48 H48C . . 109.5 ?
H48B C48 H48C . . 109.5 ?
N11 C49 C50 . . 119.2(4) ?
N11 C49 H49 . . 120.4 ?
C50 C49 H49 . . 120.4 ?
C51 C50 C49 . . 119.3(5) ?
C51 C50 H50 . . 120.4 ?
C49 C50 H50 . . 120.4 ?
C52 C51 C50 . . 119.2(4) ?
C52 C51 H51 . . 120.4 ?
C50 C51 H51 . . 120.4 ?
C51 C52 C53 . . 120.5(4) ?
C51 C52 H52 . . 119.8 ?
C53 C52 H52 . . 119.8 ?
N11 C53 C52 . . 118.9(4) ?
N11 C53 H53 . . 120.5 ?
C52 C53 H53 . . 120.5 ?
N12 C54 C55 . . 118.7(7) ?
N12 C54 H54 . . 120.7 ?
C55 C54 H54 . . 120.7 ?
C54 C55 C56 . . 120.4(8) ?
C54 C55 H55 . . 119.8 ?
C56 C55 H55 . . 119.8 ?
C55 C56 C57 . . 121.7(6) ?
C55 C56 H56 . . 119.1 ?
C57 C56 H56 . . 119.1 ?
C58 C57 C56 . . 116.8(6) ?
C58 C57 H57 . . 121.6 ?
C56 C57 H57 . . 121.6 ?
C57 C58 N12 . . 119.2(6) ?
C57 C58 H58 . . 120.4 ?
N12 C58 H58 . . 120.4 ?

loop_
_geom_bond_atom_site_label_1
_geom_bond_atom_site_label_2
_geom_bond_site_symmetry_2
_geom_bond_distance
_geom_bond_publ_flag
S1 C11 . 1.673(3) ?
S2 C19 . 1.679(4) ?
S3 C35 . 1.678(4) ?
S4 C43 . 1.683(4) ?
O1 C12 . 1.300(4) ?
O2 C10 . 1.242(4) ?
O3 C18 . 1.294(4) ?
O3 H3 . 0.8400 ?
O4 C20 . 1.238(4) ?
O5 C2 . 1.364(5) ?
O5 C7 . 1.431(6) ?
O6 C34 . 1.309(4) ?
O6 H6 . 0.8400 ?
O7 C36 . 1.227(4) ?
O8 C42 . 1.271(4) ?
O9 C44 . 1.246(4) ?
O10 C26 . 1.362(4) ?
O10 C31 . 1.422(5) ?
N1 C11 . 1.374(4) ?
N1 C10 . 1.415(4) ?
N1 C13 . 1.480(4) ?
N2 C11 . 1.376(5) ?
N2 C12 . 1.402(4) ?
N2 C15 . 1.487(4) ?
N3 C19 . 1.370(5) ?
N3 C18 . 1.397(5) ?
N3 C21 . 1.482(6) ?
N4 C19 . 1.358(5) ?
N4 C20 . 1.417(4) ?
N4 C23 . 1.482(5) ?
N7 C35 . 1.369(5) ?
N7 C34 . 1.402(4) ?
N7 C37 . 1.486(5) ?
N8 C35 . 1.371(5) ?
N8 C36 . 1.424(4) ?
N8 C39 . 1.473(5) ?
N9 C43 . 1.358(5) ?
N9 C42 . 1.401(4) ?
N9 C45 . 1.484(4) ?
N10 C43 . 1.373(5) ?
N10 C44 . 1.411(5) ?
N10 C47 . 1.475(5) ?
N11 C49 . 1.324(7) ?
N11 C53 . 1.335(6) ?
N11 H11 . 0.8800 ?
N12 C54 . 1.322(11) ?
N12 C58 . 1.369(9) ?
N12 H12 . 0.8800 ?
C1 C6 . 1.388(5) ?
C1 C2 . 1.408(5) ?
C1 C8 . 1.530(5) ?
C2 C3 . 1.391(6) ?
C3 C4 . 1.390(6) ?
C3 H3A . 0.9500 ?
C4 C5 . 1.377(7) ?
C4 H4 . 0.9500 ?
C5 C6 . 1.386(6) ?
C5 H5 . 0.9500 ?
C6 H6A . 0.9500 ?
C7 H7A . 0.9800 ?
C7 H7B . 0.9800 ?
C7 H7C . 0.9800 ?
C8 C17 . 1.513(4) ?
C8 C9 . 1.517(4) ?
C8 H8 . 1.0000 ?
C9 C12 . 1.379(4) ?
C9 C10 . 1.414(5) ?
C13 C14 . 1.521(6) ?
C13 H13A . 0.9900 ?
C13 H13B . 0.9900 ?
C14 H14A . 0.9800 ?
C14 H14B . 0.9800 ?
C14 H14C . 0.9800 ?
C15 C16 . 1.498(7) ?
C15 H15A . 0.9900 ?
C15 H15B . 0.9900 ?
C16 H16A . 0.9800 ?
C16 H16B . 0.9800 ?
C16 H16C . 0.9800 ?
C17 C18 . 1.367(5) ?
C17 C20 . 1.412(4) ?
C21 C22 . 1.461(8) ?
C21 C22' . 1.464(10) ?
C21 H21A . 0.9900 ?
C21 H21B . 0.9900 ?
C21 H21C . 0.9900 ?
C21 H21D . 0.9900 ?
C22 H22A . 0.9800 ?
C22 H22B . 0.9800 ?
C22 H22C . 0.9800 ?
C22' H22D . 0.9800 ?
C22' H22E . 0.9800 ?
C22' H22F . 0.9800 ?
C23 C24 . 1.495(9) ?
C23 H23A . 0.9900 ?
C23 H23B . 0.9900 ?
C24 H24A . 0.9800 ?
C24 H24B . 0.9800 ?
C24 H24C . 0.9800 ?
C25 C30 . 1.385(5) ?
C25 C26 . 1.397(5) ?
C25 C32 . 1.524(5) ?
C26 C27 . 1.402(6) ?
C27 C28 . 1.378(6) ?
C27 H27 . 0.9500 ?
C28 C29 . 1.368(7) ?
C28 H28 . 0.9500 ?
C29 C30 . 1.406(6) ?
C29 H29 . 0.9500 ?
C30 H30 . 0.9500 ?
C31 H31A . 0.9800 ?
C31 H31B . 0.9800 ?
C31 H31C . 0.9800 ?
C32 C41 . 1.518(4) ?
C32 C33 . 1.533(4) ?
C32 H32 . 1.0000 ?
C33 C34 . 1.367(5) ?
C33 C36 . 1.419(5) ?
C37 C38 . 1.515(8) ?
C37 H37A . 0.9900 ?
C37 H37B . 0.9900 ?
C38 H38A . 0.9800 ?
C38 H38B . 0.9800 ?
C38 H38C . 0.9800 ?
C39 C40 . 1.512(7) ?
C39 H39A . 0.9900 ?
C39 H39B . 0.9900 ?
C40 H40A . 0.9800 ?
C40 H40B . 0.9800 ?
C40 H40C . 0.9800 ?
C41 C42 . 1.385(5) ?
C41 C44 . 1.413(5) ?
C45 C46 . 1.511(6) ?
C45 H45A . 0.9900 ?
C45 H45B . 0.9900 ?
C46 H46A . 0.9800 ?
C46 H46B . 0.9800 ?
C46 H46C . 0.9800 ?
C47 C48 . 1.521(6) ?
C47 H47A . 0.9900 ?
C47 H47B . 0.9900 ?
C48 H48A . 0.9800 ?
C48 H48B . 0.9800 ?
C48 H48C . 0.9800 ?
C49 C50 . 1.395(8) ?
C49 H49 . 0.9500 ?
C50 C51 . 1.370(7) ?
C50 H50 . 0.9500 ?
C51 C52 . 1.366(7) ?
C51 H51 . 0.9500 ?
C52 C53 . 1.372(6) ?
C52 H52 . 0.9500 ?
C53 H53 . 0.9500 ?
C54 C55 . 1.337(12) ?
C54 H54 . 0.9500 ?
C55 C56 . 1.343(11) ?
C55 H55 . 0.9500 ?
C56 C57 . 1.392(11) ?
C56 H56 . 0.9500 ?
C57 C58 . 1.354(9) ?
C57 H57 . 0.9500 ?
C58 H58 . 0.9500 ?

loop_
_geom_hbond_atom_site_label_D
_geom_hbond_atom_site_label_H
_geom_hbond_atom_site_label_A
_geom_hbond_site_symmetry_A
_geom_hbond_distance_DH
_geom_hbond_distance_HA
_geom_hbond_distance_DA
_geom_hbond_angle_DHA
_geom_hbond_publ_flag
O3 H3 O1 . 0.84 1.63 2.435(4) 159 yes
O6 H6 O8 . 0.84 1.67 2.444(4) 152 yes
N11 H11 O2 . 0.88 1.93 2.721(4) 148 yes
N12 H12 O9 . 0.88 1.89 2.745(6) 162 yes

loop_
_geom_torsion_atom_site_label_1
_geom_torsion_atom_site_label_2
_geom_torsion_atom_site_label_3
_geom_torsion_atom_site_label_4
_geom_torsion_site_symmetry_1
_geom_torsion_site_symmetry_2
_geom_torsion_site_symmetry_3
_geom_torsion_site_symmetry_4
_geom_torsion
_geom_torsion_publ_flag
C7 O5 C2 C3 . . . . 22.1(7) ?
C7 O5 C2 C1 . . . . -159.9(5) ?
C6 C1 C2 O5 . . . . -177.4(3) ?
C8 C1 C2 O5 . . . . -1.3(5) ?
C6 C1 C2 C3 . . . . 0.7(5) ?
C8 C1 C2 C3 . . . . 176.7(3) ?
O5 C2 C3 C4 . . . . 177.9(4) ?
C1 C2 C3 C4 . . . . 0.0(6) ?
C2 C3 C4 C5 . . . . -0.3(6) ?
C3 C4 C5 C6 . . . . -0.1(6) ?
C4 C5 C6 C1 . . . . 0.9(6) ?
C2 C1 C6 C5 . . . . -1.1(5) ?
C8 C1 C6 C5 . . . . -176.9(3) ?
C6 C1 C8 C17 . . . . 11.1(4) ?
C2 C1 C8 C17 . . . . -164.6(3) ?
C6 C1 C8 C9 . . . . -124.6(3) ?
C2 C1 C8 C9 . . . . 59.7(4) ?
C17 C8 C9 C12 . . . . -88.5(4) ?
C1 C8 C9 C12 . . . . 46.6(4) ?
C17 C8 C9 C10 . . . . 99.2(3) ?
C1 C8 C9 C10 . . . . -125.7(3) ?
C12 C9 C10 O2 . . . . 176.2(3) ?
C8 C9 C10 O2 . . . . -11.1(5) ?
C12 C9 C10 N1 . . . . -4.2(5) ?
C8 C9 C10 N1 . . . . 168.5(3) ?
C11 N1 C10 O2 . . . . -179.4(3) ?
C13 N1 C10 O2 . . . . 6.3(5) ?
C11 N1 C10 C9 . . . . 0.9(5) ?
C13 N1 C10 C9 . . . . -173.3(3) ?
C10 N1 C11 N2 . . . . 3.3(5) ?
C13 N1 C11 N2 . . . . 177.3(3) ?
C10 N1 C11 S1 . . . . -177.9(3) ?
C13 N1 C11 S1 . . . . -3.9(5) ?
C12 N2 C11 N1 . . . . -4.5(5) ?
C15 N2 C11 N1 . . . . -178.0(3) ?
C12 N2 C11 S1 . . . . 176.7(3) ?
C15 N2 C11 S1 . . . . 3.3(5) ?
C10 C9 C12 O1 . . . . -175.8(3) ?
C8 C9 C12 O1 . . . . 12.0(5) ?
C10 C9 C12 N2 . . . . 3.1(5) ?
C8 C9 C12 N2 . . . . -169.1(3) ?
C11 N2 C12 O1 . . . . -179.5(3) ?
C15 N2 C12 O1 . . . . -5.9(5) ?
C11 N2 C12 C9 . . . . 1.5(5) ?
C15 N2 C12 C9 . . . . 175.1(3) ?
C11 N1 C13 C14 . . . . -93.3(4) ?
C10 N1 C13 C14 . . . . 81.2(4) ?
C11 N2 C15 C16 . . . . 86.2(4) ?
C12 N2 C15 C16 . . . . -87.6(4) ?
C9 C8 C17 C18 . . . . 59.2(5) ?
C1 C8 C17 C18 . . . . -74.9(5) ?
C9 C8 C17 C20 . . . . -119.8(3) ?
C1 C8 C17 C20 . . . . 106.1(4) ?
C20 C17 C18 O3 . . . . -177.9(5) ?
C8 C17 C18 O3 . . . . 3.1(7) ?
C20 C17 C18 N3 . . . . 1.1(7) ?
C8 C17 C18 N3 . . . . -177.9(4) ?
C19 N3 C18 O3 . . . . -179.2(6) ?
C21 N3 C18 O3 . . . . 10.1(8) ?
C19 N3 C18 C17 . . . . 1.7(9) ?
C21 N3 C18 C17 . . . . -169.0(5) ?
C20 N4 C19 N3 . . . . 2.3(7) ?
C23 N4 C19 N3 . . . . -176.8(5) ?
C20 N4 C19 S2 . . . . -178.1(3) ?
C23 N4 C19 S2 . . . . 2.8(7) ?
C18 N3 C19 N4 . . . . -3.3(9) ?
C21 N3 C19 N4 . . . . 167.1(5) ?
C18 N3 C19 S2 . . . . 177.1(5) ?
C21 N3 C19 S2 . . . . -12.4(9) ?
C18 C17 C20 O4 . . . . -179.8(4) ?
C8 C17 C20 O4 . . . . -0.7(6) ?
C18 C17 C20 N4 . . . . -2.0(6) ?
C8 C17 C20 N4 . . . . 177.1(3) ?
C19 N4 C20 O4 . . . . 178.2(4) ?
C23 N4 C20 O4 . . . . -2.6(6) ?
C19 N4 C20 C17 . . . . 0.3(6) ?
C23 N4 C20 C17 . . . . 179.4(4) ?
C19 N3 C21 C22 . . . . 96.0(7) ?
C18 N3 C21 C22 . . . . -92.9(6) ?
C19 N3 C21 C22' . . . . 85(3) ?
C18 N3 C21 C22' . . . . -104(3) ?
C19 N4 C23 C24 . . . . -85.3(5) ?
C20 N4 C23 C24 . . . . 95.5(5) ?
C31 O10 C26 C25 . . . . -169.0(3) ?
C31 O10 C26 C27 . . . . 13.9(5) ?
C30 C25 C26 O10 . . . . -175.2(3) ?
C32 C25 C26 O10 . . . . 1.4(5) ?
C30 C25 C26 C27 . . . . 2.0(5) ?
C32 C25 C26 C27 . . . . 178.5(3) ?
O10 C26 C27 C28 . . . . 175.3(4) ?
C25 C26 C27 C28 . . . . -1.7(6) ?
C26 C27 C28 C29 . . . . 0.2(7) ?
C27 C28 C29 C30 . . . . 1.0(8) ?
C26 C25 C30 C29 . . . . -0.8(6) ?
C32 C25 C30 C29 . . . . -177.2(4) ?
C28 C29 C30 C25 . . . . -0.6(7) ?
C30 C25 C32 C41 . . . . 10.4(5) ?
C26 C25 C32 C41 . . . . -166.0(3) ?
C30 C25 C32 C33 . . . . -124.6(4) ?
C26 C25 C32 C33 . . . . 59.0(4) ?
C41 C32 C33 C34 . . . . -87.5(4) ?
C25 C32 C33 C34 . . . . 46.6(4) ?
C41 C32 C33 C36 . . . . 100.8(4) ?
C25 C32 C33 C36 . . . . -125.1(3) ?
C36 C33 C34 O6 . . . . -178.0(3) ?
C32 C33 C34 O6 . . . . 10.4(6) ?
C36 C33 C34 N7 . . . . 1.9(5) ?
C32 C33 C34 N7 . . . . -169.6(3) ?
C35 N7 C34 O6 . . . . -179.1(3) ?
C37 N7 C34 O6 . . . . 7.9(5) ?
C35 N7 C34 C33 . . . . 0.9(6) ?
C37 N7 C34 C33 . . . . -172.1(4) ?
C34 N7 C35 N8 . . . . -1.7(6) ?
C37 N7 C35 N8 . . . . 171.1(4) ?
C34 N7 C35 S3 . . . . -179.7(3) ?
C37 N7 C35 S3 . . . . -6.8(5) ?
C36 N8 C35 N7 . . . . -0.3(6) ?
C39 N8 C35 N7 . . . . -175.9(4) ?
C36 N8 C35 S3 . . . . 177.6(3) ?
C39 N8 C35 S3 . . . . 2.1(5) ?
C34 C33 C36 O7 . . . . 177.8(4) ?
C32 C33 C36 O7 . . . . -10.0(6) ?
C34 C33 C36 N8 . . . . -3.7(5) ?
C32 C33 C36 N8 . . . . 168.4(3) ?
C35 N8 C36 O7 . . . . -178.4(4) ?
C39 N8 C36 O7 . . . . -2.7(5) ?
C35 N8 C36 C33 . . . . 3.0(6) ?
C39 N8 C36 C33 . . . . 178.7(3) ?
C35 N7 C37 C38 . . . . -87.8(5) ?
C34 N7 C37 C38 . . . . 85.4(5) ?
C35 N8 C39 C40 . . . . 85.1(5) ?
C36 N8 C39 C40 . . . . -90.8(4) ?
C25 C32 C41 C42 . . . . -70.0(4) ?
C33 C32 C41 C42 . . . . 64.1(4) ?
C25 C32 C41 C44 . . . . 104.6(3) ?
C33 C32 C41 C44 . . . . -121.4(3) ?
C44 C41 C42 O8 . . . . -178.6(4) ?
C32 C41 C42 O8 . . . . -4.1(6) ?
C44 C41 C42 N9 . . . . -0.6(5) ?
C32 C41 C42 N9 . . . . 173.9(3) ?
C43 N9 C42 O8 . . . . -175.8(3) ?
C45 N9 C42 O8 . . . . 5.7(5) ?
C43 N9 C42 C41 . . . . 6.0(5) ?
C45 N9 C42 C41 . . . . -172.4(3) ?
C42 N9 C43 N10 . . . . -2.7(5) ?
C45 N9 C43 N10 . . . . 175.7(3) ?
C42 N9 C43 S4 . . . . 176.9(3) ?
C45 N9 C43 S4 . . . . -4.7(5) ?
C44 N10 C43 N9 . . . . -6.1(5) ?
C47 N10 C43 N9 . . . . 178.4(3) ?
C44 N10 C43 S4 . . . . 174.3(3) ?
C47 N10 C43 S4 . . . . -1.2(5) ?
C43 N10 C44 O9 . . . . -171.1(3) ?
C47 N10 C44 O9 . . . . 4.5(5) ?
C43 N10 C44 C41 . . . . 11.1(5) ?
C47 N10 C44 C41 . . . . -173.3(3) ?
C42 C41 C44 O9 . . . . 175.1(4) ?
C32 C41 C44 O9 . . . . 0.3(5) ?
C42 C41 C44 N10 . . . . -7.3(5) ?
C32 C41 C44 N10 . . . . 177.9(3) ?
C43 N9 C45 C46 . . . . 89.2(4) ?
C42 N9 C45 C46 . . . . -92.3(4) ?
C43 N10 C47 C48 . . . . 87.6(5) ?
C44 N10 C47 C48 . . . . -88.2(4) ?
C53 N11 C49 C50 . . . . 0.8(2) ?
N11 C49 C50 C51 . . . . 0.4(2) ?
C49 C50 C51 C52 . . . . -0.7(4) ?
C50 C51 C52 C53 . . . . -0.2(5) ?
C49 N11 C53 C52 . . . . -1.6(4) ?
C51 C52 C53 N11 . . . . 1.3(5) ?
C58 N12 C54 C55 . . . . -0.5(3) ?
N12 C54 C55 C56 . . . . 0.3(3) ?
C54 C55 C56 C57 . . . . -0.8(6) ?
C55 C56 C57 C58 . . . . 1.5(7) ?
C56 C57 C58 N12 . . . . -1.6(6) ?
C54 N12 C58 C57 . . . . 1.2(5) ?
